data_7063382
loop_
_publ_author_name
'Guchhait, Tapas'
'Giri, Monalisa'
'Mishra, Soumya'
'Roy, Satabdi'

_publ_section_title
;
 Steric influence and controlled dynamic process in a chiral square planar
 nickel(ii) complex supported by a dipyrromethane-based NNNN tetradentate
 ligand
;
_journal_issue 34
_journal_name_full 'New Journal of Chemistry'
_journal_page_first 15240
_journal_page_last 15247
_journal_paper_doi 10.1039/D4NJ03166K
_journal_volume 48
_journal_year 2024
_chemical_formula_moiety 'C27 H30 N4 Ni'
_chemical_formula_sum 'C27 H30 N4 Ni'
_chemical_formula_weight 469.26
_chemical_name_systematic 'Nickel complex'
_space_group_crystal_system monoclinic
_space_group_IT_number 14
_space_group_name_Hall '-P 2yn'
_space_group_name_H-M_alt 'P 1 21/n 1'
_atom_sites_solution_hydrogens geom
_atom_sites_solution_primary iterative
_audit_creation_date 2021-06-22
_audit_creation_method
;
Olex2 1.3
(compiled 2020.07.31 svn.rc2a77460 for OlexSys, GUI svn.r6145)
;
_audit_update_record
;
2024-07-09 deposited with the CCDC.	2024-08-01 downloaded from the CCDC.
;
_cell_angle_alpha 90
_cell_angle_beta 90.069(3)
_cell_angle_gamma 90
_cell_formula_units_Z 4
_cell_length_a 9.4714(5)
_cell_length_b 15.7034(8)
_cell_length_c 15.8686(9)
_cell_measurement_reflns_used 5281
_cell_measurement_temperature 296.0
_cell_measurement_theta_max 27.252
_cell_measurement_theta_min 2.503
_cell_volume 2360.2(2)
_computing_molecular_graphics 'Olex2 1.3 (Dolomanov et al., 2009)'
_computing_publication_material 'Olex2 1.3 (Dolomanov et al., 2009)'
_computing_structure_refinement 'SHELXL 2018/3 (Sheldrick, 2015)'
_computing_structure_solution 'olex2.solve 1.3 (Bourhis et al., 2015)'
_diffrn_ambient_temperature 296.0
_diffrn_detector_area_resol_mean 8
_diffrn_measured_fraction_theta_full 0.998
_diffrn_measured_fraction_theta_max 0.998
_diffrn_measurement_device_type 'APEX3 D8 QUEST PHOTON-II diffractometer'
_diffrn_measurement_method '\w and \f scans'
_diffrn_radiation_monochromator graphite
_diffrn_radiation_type MoK\a
_diffrn_radiation_wavelength 0.71073
_diffrn_reflns_av_R_equivalents 0.0767
_diffrn_reflns_av_unetI/netI 0.0375
_diffrn_reflns_Laue_measured_fraction_full 0.998
_diffrn_reflns_Laue_measured_fraction_max 0.998
_diffrn_reflns_limit_h_max 12
_diffrn_reflns_limit_h_min -12
_diffrn_reflns_limit_k_max 20
_diffrn_reflns_limit_k_min -20
_diffrn_reflns_limit_l_max 20
_diffrn_reflns_limit_l_min -20
_diffrn_reflns_number 39605
_diffrn_reflns_point_group_measured_fraction_full 0.998
_diffrn_reflns_point_group_measured_fraction_max 0.998
_diffrn_reflns_theta_full 25.242
_diffrn_reflns_theta_max 27.252
_diffrn_reflns_theta_min 2.503
_diffrn_source 'sealed tube'
_diffrn_source_current 1.4
_diffrn_source_power 0.07
_diffrn_source_voltage 50.0
_exptl_absorpt_coefficient_mu 0.844
_exptl_absorpt_correction_type none
_exptl_crystal_colour orange
_exptl_crystal_colour_primary orange
_exptl_crystal_density_diffrn 1.321
_exptl_crystal_description needle
_exptl_crystal_F_000 992
_exptl_crystal_preparation 'Slow evaporation'
_exptl_crystal_recrystallization_method 'Slow evaporation from dichlormethane and pet ether'
_exptl_crystal_size_max 0.16
_exptl_crystal_size_mid 0.08
_exptl_crystal_size_min 0.04
_refine_diff_density_max 0.251
_refine_diff_density_min -0.298
_refine_diff_density_rms 0.044
_refine_ls_extinction_method none
_refine_ls_goodness_of_fit_ref 1.038
_refine_ls_hydrogen_treatment constr
_refine_ls_matrix_type full
_refine_ls_number_parameters 293
_refine_ls_number_reflns 5281
_refine_ls_number_restraints 0
_refine_ls_restrained_S_all 1.038
_refine_ls_R_factor_all 0.0521
_refine_ls_R_factor_gt 0.0348
_refine_ls_shift/su_max 0.001
_refine_ls_shift/su_mean 0.000
_refine_ls_structure_factor_coef Fsqd
_refine_ls_weighting_details 'w=1/[\s^2^(Fo^2^)+(0.0474P)^2^+0.3980P] where P=(Fo^2^+2Fc^2^)/3'
_refine_ls_weighting_scheme calc
_refine_ls_wR_factor_gt 0.0905
_refine_ls_wR_factor_ref 0.0998
_reflns_Friedel_coverage 0.000
_reflns_number_gt 4000
_reflns_number_total 5281
_reflns_threshold_expression 'I > 2\s(I)'
_cod_data_source_file d4nj03166k2.cif
_cod_data_source_block tg1
_cod_depositor_comments 'Adding full bibliography for 7063382--7063383.cif.'
_cod_database_code 7063382
_shelx_shelxl_version_number 2018/3
_shelx_space_group_comment
;
The symmetry employed for this shelxl refinement is uniquely defined
by the following loop, which should always be used as a source of
symmetry information in preference to the above space-group names.
They are only intended as comments.
;
_shelx_estimated_absorpt_t_max 0.967
_shelx_estimated_absorpt_t_min 0.877
_olex2_refinement_description
;
1. Fixed Uiso
 At 1.2 times of:
  All C(H) groups, All C(H,H) groups
 At 1.5 times of:
  All C(H,H,H) groups
2.a Secondary CH2 refined with riding coordinates:
 C11(H11A,H11B), C10(H10A,H10B)
2.b Aromatic/amide H refined with riding coordinates:
 C19(H19), C7(H7), C3(H3), C17(H17), C2(H2), C8(H8), C13(H13), C20(H20),
 C16(H16), C15(H15), C23(H23), C14(H14), C21(H21), C22(H22)
2.c Idealised Me refined as rotating group:
 C24(H24A,H24B,H24C), C26(H26A,H26B,H26C), C25(H25A,H25B,H25C), C27(H27A,H27B,
 H27C)
;
_olex2_date_sample_completion 2021-06-18
_olex2_date_sample_data_collection 2021-06-18
_olex2_date_sample_submission 2021-06-18
_olex2_submission_special_instructions 'No special instructions were received'

loop_
_space_group_symop_operation_xyz
'x, y, z'
'-x+1/2, y+1/2, -z+1/2'
'-x, -y, -z'
'x-1/2, -y-1/2, z-1/2'

loop_
_atom_site_label
_atom_site_type_symbol
_atom_site_fract_x
_atom_site_fract_y
_atom_site_fract_z
_atom_site_U_iso_or_equiv
_atom_site_adp_type
_atom_site_occupancy
_atom_site_site_symmetry_order
_atom_site_calc_flag
_atom_site_refinement_flags_posn
_atom_site_refinement_flags_adp
_atom_site_refinement_flags_occupancy
_atom_site_disorder_assembly
_atom_site_disorder_group
Ni1 Ni 0.15758(2) 0.42763(2) 0.37931(2) 0.04574(10) Uani 1 1 d . . . . .
N2 N 0.21433(16) 0.39489(10) 0.48480(10) 0.0459(4) Uani 1 1 d . . . . .
N1 N 0.11952(17) 0.31543(10) 0.35657(10) 0.0462(4) Uani 1 1 d . . . . .
N4 N 0.0948(2) 0.44435(12) 0.25806(11) 0.0599(5) Uani 1 1 d . . . . .
N3 N 0.21339(19) 0.54437(11) 0.42036(14) 0.0628(5) Uani 1 1 d . . . . .
C6 C 0.24376(19) 0.31802(12) 0.52155(11) 0.0441(4) Uani 1 1 d . . . . .
C12 C 0.4148(2) 0.23796(11) 0.43499(12) 0.0461(4) Uani 1 1 d . . . . .
C5 C 0.2603(2) 0.23856(11) 0.46752(11) 0.0422(4) Uani 1 1 d . . . . .
C4 C 0.15827(19) 0.24058(12) 0.39395(11) 0.0449(4) Uani 1 1 d . . . . .
C18 C 0.2293(2) 0.15635(12) 0.51783(13) 0.0491(4) Uani 1 1 d . . . . .
C19 C 0.3028(3) 0.08165(13) 0.50297(14) 0.0576(5) Uani 1 1 d . . . . .
H19 H 0.376917 0.081974 0.464600 0.069 Uiso 1 1 calc R U . . .
C1 C 0.0447(2) 0.29643(14) 0.28520(12) 0.0524(5) Uani 1 1 d . . . . .
C9 C 0.2287(2) 0.45685(14) 0.54527(14) 0.0552(5) Uani 1 1 d . . . . .
C7 C 0.2753(2) 0.33186(14) 0.60530(12) 0.0546(5) Uani 1 1 d . . . . .
H7 H 0.297885 0.290422 0.644953 0.066 Uiso 1 1 calc R U . . .
C3 C 0.1065(2) 0.17432(13) 0.34543(14) 0.0562(5) Uani 1 1 d . . . . .
H3 H 0.117034 0.116540 0.356690 0.067 Uiso 1 1 calc R U . . .
C17 C 0.5257(2) 0.22805(13) 0.49141(15) 0.0590(5) Uani 1 1 d . . . . .
H17 H 0.506798 0.223611 0.548731 0.071 Uiso 1 1 calc R U . . .
C2 C 0.0354(2) 0.20981(14) 0.27624(14) 0.0613(6) Uani 1 1 d . . . . .
H2 H -0.009247 0.180384 0.232884 0.074 Uiso 1 1 calc R U . . .
C8 C 0.2670(2) 0.42031(15) 0.61986(14) 0.0608(6) Uani 1 1 d . . . . .
H8 H 0.284331 0.448298 0.670485 0.073 Uiso 1 1 calc R U . . .
C13 C 0.4474(3) 0.24610(14) 0.35069(16) 0.0680(6) Uani 1 1 d . . . . .
H13 H 0.375321 0.252523 0.311365 0.082 Uiso 1 1 calc R U . . .
C11 C 0.1934(3) 0.54322(14) 0.51373(17) 0.0690(6) Uani 1 1 d . . . . .
H11A H 0.254287 0.585196 0.540019 0.083 Uiso 1 1 calc R U . . .
H11B H 0.096257 0.557021 0.527490 0.083 Uiso 1 1 calc R U . . .
C20 C 0.2689(3) 0.00683(15) 0.54352(17) 0.0744(7) Uani 1 1 d . . . . .
H20 H 0.318603 -0.042760 0.531417 0.089 Uiso 1 1 calc R U . . .
C10 C -0.0094(3) 0.37359(15) 0.24191(14) 0.0641(6) Uani 1 1 d . . . . .
H10A H -0.101551 0.388837 0.263798 0.077 Uiso 1 1 calc R U . . .
H10B H -0.018104 0.363181 0.181873 0.077 Uiso 1 1 calc R U . . .
C16 C 0.6638(3) 0.22469(15) 0.4637(2) 0.0780(8) Uani 1 1 d . . . . .
H16 H 0.736274 0.216713 0.502470 0.094 Uiso 1 1 calc R U . . .
C15 C 0.6953(3) 0.23293(17) 0.3800(2) 0.0927(10) Uani 1 1 d . . . . .
H15 H 0.788469 0.230512 0.361645 0.111 Uiso 1 1 calc R U . . .
C23 C 0.1209(3) 0.15381(17) 0.57562(18) 0.0812(8) Uani 1 1 d . . . . .
H23 H 0.067973 0.202556 0.586011 0.097 Uiso 1 1 calc R U . . .
C24 C 0.2234(3) 0.42877(18) 0.20620(17) 0.0810(8) Uani 1 1 d . . . . .
H24A H 0.292816 0.471560 0.218453 0.122 Uiso 1 1 calc R U . . .
H24B H 0.198999 0.431131 0.147509 0.122 Uiso 1 1 calc R U . . .
H24C H 0.261125 0.373580 0.219256 0.122 Uiso 1 1 calc R U . . .
C26 C 0.3680(3) 0.55057(17) 0.40221(19) 0.0798(8) Uani 1 1 d . . . . .
H26A H 0.416409 0.504062 0.428803 0.120 Uiso 1 1 calc R U . . .
H26B H 0.403765 0.603470 0.423741 0.120 Uiso 1 1 calc R U . . .
H26C H 0.382902 0.548157 0.342433 0.120 Uiso 1 1 calc R U . . .
C25 C 0.0286(3) 0.52444(17) 0.22796(17) 0.0817(8) Uani 1 1 d . . . . .
H25A H -0.044872 0.541082 0.266216 0.123 Uiso 1 1 calc R U . . .
H25B H -0.010916 0.515537 0.172914 0.123 Uiso 1 1 calc R U . . .
H25C H 0.098656 0.568513 0.225282 0.123 Uiso 1 1 calc R U . . .
C14 C 0.5876(4) 0.24479(18) 0.3239(2) 0.0929(10) Uani 1 1 d . . . . .
H14 H 0.608069 0.252084 0.267029 0.111 Uiso 1 1 calc R U . . .
C21 C 0.1626(3) 0.00545(19) 0.6014(2) 0.0978(10) Uani 1 1 d . . . . .
H21 H 0.139674 -0.044986 0.628912 0.117 Uiso 1 1 calc R U . . .
C27 C 0.1432(3) 0.62245(16) 0.3879(2) 0.1027(11) Uani 1 1 d . . . . .
H27A H 0.168901 0.631013 0.329982 0.154 Uiso 1 1 calc R U . . .
H27B H 0.172650 0.670697 0.420607 0.154 Uiso 1 1 calc R U . . .
H27C H 0.042613 0.616061 0.392012 0.154 Uiso 1 1 calc R U . . .
C22 C 0.0900(4) 0.0784(2) 0.6188(2) 0.1115(13) Uani 1 1 d . . . . .
H22 H 0.019564 0.078016 0.659560 0.134 Uiso 1 1 calc R U . . .

loop_
_atom_site_aniso_label
_atom_site_aniso_U_11
_atom_site_aniso_U_22
_atom_site_aniso_U_33
_atom_site_aniso_U_23
_atom_site_aniso_U_13
_atom_site_aniso_U_12
Ni1 0.04271(15) 0.04138(15) 0.05314(16) 0.00352(10) 0.00344(11) -0.00086(10)
N2 0.0473(9) 0.0417(8) 0.0488(9) -0.0069(7) 0.0022(7) -0.0024(7)
N1 0.0491(9) 0.0464(8) 0.0431(8) -0.0010(7) 0.0000(7) -0.0006(7)
N4 0.0603(11) 0.0640(11) 0.0553(10) 0.0131(8) 0.0082(9) 0.0103(9)
N3 0.0510(10) 0.0429(9) 0.0944(15) 0.0045(9) -0.0080(10) -0.0052(8)
C6 0.0399(9) 0.0486(10) 0.0437(10) -0.0030(8) 0.0030(8) -0.0016(8)
C12 0.0476(11) 0.0322(9) 0.0586(11) -0.0020(8) 0.0103(9) -0.0023(8)
C5 0.0435(10) 0.0391(9) 0.0440(9) 0.0009(7) 0.0025(8) -0.0021(8)
C4 0.0444(10) 0.0423(10) 0.0480(10) -0.0034(8) 0.0039(8) -0.0015(8)
C18 0.0477(11) 0.0465(10) 0.0531(11) 0.0064(8) -0.0021(9) -0.0088(9)
C19 0.0663(14) 0.0446(11) 0.0620(13) 0.0018(9) 0.0015(11) -0.0074(9)
C1 0.0497(11) 0.0638(13) 0.0438(10) -0.0037(9) -0.0045(9) 0.0027(10)
C9 0.0488(11) 0.0527(11) 0.0643(13) -0.0187(10) 0.0036(10) -0.0053(9)
C7 0.0489(12) 0.0725(14) 0.0424(10) -0.0056(9) -0.0017(9) 0.0021(10)
C3 0.0541(12) 0.0474(11) 0.0670(13) -0.0104(9) -0.0044(10) -0.0025(9)
C17 0.0495(12) 0.0501(11) 0.0773(14) -0.0076(10) 0.0011(11) -0.0034(9)
C2 0.0565(13) 0.0662(14) 0.0612(13) -0.0191(11) -0.0100(10) 0.0007(11)
C8 0.0515(12) 0.0769(15) 0.0539(12) -0.0237(11) 0.0001(10) -0.0028(11)
C13 0.0719(15) 0.0650(14) 0.0672(14) 0.0037(11) 0.0218(12) 0.0059(11)
C11 0.0602(14) 0.0500(12) 0.0968(18) -0.0238(12) -0.0011(13) -0.0033(10)
C20 0.0833(17) 0.0461(12) 0.0937(18) 0.0098(12) -0.0090(15) -0.0103(12)
C10 0.0633(14) 0.0755(15) 0.0534(12) 0.0019(11) -0.0068(10) 0.0060(12)
C16 0.0466(13) 0.0529(13) 0.135(3) -0.0136(15) 0.0021(14) -0.0022(10)
C15 0.0631(17) 0.0622(16) 0.153(3) -0.0075(17) 0.046(2) -0.0039(13)
C23 0.0616(15) 0.0697(16) 0.112(2) 0.0236(15) 0.0304(15) 0.0010(12)
C24 0.0786(17) 0.094(2) 0.0708(16) 0.0192(13) 0.0258(14) 0.0130(14)
C26 0.0571(14) 0.0762(16) 0.106(2) 0.0140(15) -0.0012(14) -0.0221(12)
C25 0.094(2) 0.0758(17) 0.0748(16) 0.0223(13) -0.0018(14) 0.0197(15)
C14 0.091(2) 0.085(2) 0.103(2) 0.0054(16) 0.0555(19) 0.0029(16)
C21 0.090(2) 0.0693(18) 0.134(3) 0.0451(18) 0.006(2) -0.0216(16)
C27 0.105(2) 0.0435(13) 0.159(3) 0.0023(15) -0.052(2) 0.0028(13)
C22 0.083(2) 0.104(3) 0.147(3) 0.042(2) 0.051(2) -0.0144(18)

loop_
_atom_type_symbol
_atom_type_description
_atom_type_scat_dispersion_real
_atom_type_scat_dispersion_imag
_atom_type_scat_source
C C 0.0033 0.0016 'International Tables Vol C Tables 4.2.6.8 and 6.1.1.4'
H H 0.0000 0.0000 'International Tables Vol C Tables 4.2.6.8 and 6.1.1.4'
N N 0.0061 0.0033 'International Tables Vol C Tables 4.2.6.8 and 6.1.1.4'
Ni Ni 0.3393 1.1124 'International Tables Vol C Tables 4.2.6.8 and 6.1.1.4'

loop_
_geom_angle_atom_site_label_1
_geom_angle_atom_site_label_2
_geom_angle_atom_site_label_3
_geom_angle
_geom_angle_site_symmetry_1
_geom_angle_site_symmetry_3
_geom_angle_publ_flag
N2 Ni1 N1 88.15(7) . . ?
N2 Ni1 N4 171.11(7) . . ?
N2 Ni1 N3 83.30(8) . . ?
N1 Ni1 N4 83.13(7) . . ?
N1 Ni1 N3 171.32(7) . . ?
N3 Ni1 N4 105.37(8) . . ?
C6 N2 Ni1 134.13(13) . . ?
C6 N2 C9 107.87(17) . . ?
C9 N2 Ni1 117.95(15) . . ?
C4 N1 Ni1 133.48(13) . . ?
C4 N1 C1 108.08(16) . . ?
C1 N1 Ni1 118.28(14) . . ?
C10 N4 Ni1 104.88(12) . . ?
C24 N4 Ni1 105.25(15) . . ?
C24 N4 C10 108.66(19) . . ?
C25 N4 Ni1 122.53(16) . . ?
C25 N4 C10 107.09(19) . . ?
C25 N4 C24 107.85(18) . . ?
C11 N3 Ni1 106.02(13) . . ?
C11 N3 C26 108.5(2) . . ?
C26 N3 Ni1 104.68(15) . . ?
C27 N3 Ni1 121.39(16) . . ?
C27 N3 C11 107.3(2) . . ?
C27 N3 C26 108.5(2) . . ?
N2 C6 C5 120.25(16) . . ?
N2 C6 C7 108.38(17) . . ?
C7 C6 C5 130.53(18) . . ?
C17 C12 C5 119.96(18) . . ?
C13 C12 C5 122.30(19) . . ?
C13 C12 C17 117.7(2) . . ?
C6 C5 C12 106.84(14) . . ?
C6 C5 C18 111.97(15) . . ?
C4 C5 C6 110.56(15) . . ?
C4 C5 C12 110.14(15) . . ?
C4 C5 C18 107.13(15) . . ?
C18 C5 C12 110.24(15) . . ?
N1 C4 C5 121.55(16) . . ?
N1 C4 C3 108.09(17) . . ?
C3 C4 C5 129.65(18) . . ?
C19 C18 C5 121.61(18) . . ?
C23 C18 C5 120.64(19) . . ?
C23 C18 C19 117.6(2) . . ?
C18 C19 H19 119.1 . . ?
C20 C19 C18 121.7(2) . . ?
C20 C19 H19 119.1 . . ?
N1 C1 C2 109.61(18) . . ?
N1 C1 C10 112.55(18) . . ?
C2 C1 C10 137.8(2) . . ?
N2 C9 C11 112.9(2) . . ?
C8 C9 N2 109.54(19) . . ?
C8 C9 C11 137.5(2) . . ?
C6 C7 H7 126.2 . . ?
C6 C7 C8 107.53(19) . . ?
C8 C7 H7 126.2 . . ?
C4 C3 H3 126.1 . . ?
C4 C3 C2 107.82(19) . . ?
C2 C3 H3 126.1 . . ?
C12 C17 H17 119.5 . . ?
C16 C17 C12 121.0(2) . . ?
C16 C17 H17 119.5 . . ?
C1 C2 C3 106.39(18) . . ?
C1 C2 H2 126.8 . . ?
C3 C2 H2 126.8 . . ?
C9 C8 C7 106.67(18) . . ?
C9 C8 H8 126.7 . . ?
C7 C8 H8 126.7 . . ?
C12 C13 H13 119.7 . . ?
C12 C13 C14 120.6(3) . . ?
C14 C13 H13 119.7 . . ?
N3 C11 H11A 110.0 . . ?
N3 C11 H11B 110.0 . . ?
C9 C11 N3 108.46(17) . . ?
C9 C11 H11A 110.0 . . ?
C9 C11 H11B 110.0 . . ?
H11A C11 H11B 108.4 . . ?
C19 C20 H20 120.0 . . ?
C21 C20 C19 120.0(3) . . ?
C21 C20 H20 120.0 . . ?
N4 C10 H10A 110.3 . . ?
N4 C10 H10B 110.3 . . ?
C1 C10 N4 107.32(18) . . ?
C1 C10 H10A 110.3 . . ?
C1 C10 H10B 110.3 . . ?
H10A C10 H10B 108.5 . . ?
C17 C16 H16 119.5 . . ?
C15 C16 C17 120.9(3) . . ?
C15 C16 H16 119.5 . . ?
C16 C15 H15 120.6 . . ?
C14 C15 C16 118.8(3) . . ?
C14 C15 H15 120.6 . . ?
C18 C23 H23 119.8 . . ?
C18 C23 C22 120.5(3) . . ?
C22 C23 H23 119.8 . . ?
N4 C24 H24A 109.5 . . ?
N4 C24 H24B 109.5 . . ?
N4 C24 H24C 109.5 . . ?
H24A C24 H24B 109.5 . . ?
H24A C24 H24C 109.5 . . ?
H24B C24 H24C 109.5 . . ?
N3 C26 H26A 109.5 . . ?
N3 C26 H26B 109.5 . . ?
N3 C26 H26C 109.5 . . ?
H26A C26 H26B 109.5 . . ?
H26A C26 H26C 109.5 . . ?
H26B C26 H26C 109.5 . . ?
N4 C25 H25A 109.5 . . ?
N4 C25 H25B 109.5 . . ?
N4 C25 H25C 109.5 . . ?
H25A C25 H25B 109.5 . . ?
H25A C25 H25C 109.5 . . ?
H25B C25 H25C 109.5 . . ?
C13 C14 H14 119.5 . . ?
C15 C14 C13 120.9(3) . . ?
C15 C14 H14 119.5 . . ?
C20 C21 H21 120.2 . . ?
C20 C21 C22 119.7(2) . . ?
C22 C21 H21 120.2 . . ?
N3 C27 H27A 109.5 . . ?
N3 C27 H27B 109.5 . . ?
N3 C27 H27C 109.5 . . ?
H27A C27 H27B 109.5 . . ?
H27A C27 H27C 109.5 . . ?
H27B C27 H27C 109.5 . . ?
C23 C22 H22 119.8 . . ?
C21 C22 C23 120.4(3) . . ?
C21 C22 H22 119.8 . . ?

loop_
_geom_bond_atom_site_label_1
_geom_bond_atom_site_label_2
_geom_bond_distance
_geom_bond_site_symmetry_2
_geom_bond_publ_flag
Ni1 N2 1.8311(16) . ?
Ni1 N1 1.8342(16) . ?
Ni1 N4 2.0304(18) . ?
Ni1 N3 2.0158(18) . ?
N2 C6 1.369(2) . ?
N2 C9 1.373(2) . ?
N1 C4 1.367(2) . ?
N1 C1 1.368(2) . ?
N4 C10 1.507(3) . ?
N4 C24 1.491(3) . ?
N4 C25 1.484(3) . ?
N3 C11 1.494(3) . ?
N3 C26 1.496(3) . ?
N3 C27 1.487(3) . ?
C6 C5 1.522(2) . ?
C6 C7 1.379(3) . ?
C12 C5 1.553(3) . ?
C12 C17 1.388(3) . ?
C12 C13 1.379(3) . ?
C5 C4 1.515(3) . ?
C5 C18 1.546(2) . ?
C4 C3 1.384(3) . ?
C18 C19 1.384(3) . ?
C18 C23 1.378(3) . ?
C19 H19 0.9300 . ?
C19 C20 1.377(3) . ?
C1 C2 1.371(3) . ?
C1 C10 1.484(3) . ?
C9 C8 1.364(3) . ?
C9 C11 1.484(3) . ?
C7 H7 0.9300 . ?
C7 C8 1.410(3) . ?
C3 H3 0.9300 . ?
C3 C2 1.403(3) . ?
C17 H17 0.9300 . ?
C17 C16 1.381(3) . ?
C2 H2 0.9300 . ?
C8 H8 0.9300 . ?
C13 H13 0.9300 . ?
C13 C14 1.395(4) . ?
C11 H11A 0.9700 . ?
C11 H11B 0.9700 . ?
C20 H20 0.9300 . ?
C20 C21 1.364(4) . ?
C10 H10A 0.9700 . ?
C10 H10B 0.9700 . ?
C16 H16 0.9300 . ?
C16 C15 1.368(4) . ?
C15 H15 0.9300 . ?
C15 C14 1.366(5) . ?
C23 H23 0.9300 . ?
C23 C22 1.399(4) . ?
C24 H24A 0.9600 . ?
C24 H24B 0.9600 . ?
C24 H24C 0.9600 . ?
C26 H26A 0.9600 . ?
C26 H26B 0.9600 . ?
C26 H26C 0.9600 . ?
C25 H25A 0.9600 . ?
C25 H25B 0.9600 . ?
C25 H25C 0.9600 . ?
C14 H14 0.9300 . ?
C21 H21 0.9300 . ?
C21 C22 1.364(4) . ?
C27 H27A 0.9600 . ?
C27 H27B 0.9600 . ?
C27 H27C 0.9600 . ?
C22 H22 0.9300 . ?

loop_
_geom_torsion_atom_site_label_1
_geom_torsion_atom_site_label_2
_geom_torsion_atom_site_label_3
_geom_torsion_atom_site_label_4
_geom_torsion
_geom_torsion_site_symmetry_1
_geom_torsion_site_symmetry_2
_geom_torsion_site_symmetry_3
_geom_torsion_site_symmetry_4
_geom_torsion_publ_flag
Ni1 N2 C6 C5 12.5(3) . . . . ?
Ni1 N2 C6 C7 -176.96(14) . . . . ?
Ni1 N2 C9 C8 178.05(14) . . . . ?
Ni1 N2 C9 C11 0.5(2) . . . . ?
Ni1 N1 C4 C5 -4.2(3) . . . . ?
Ni1 N1 C4 C3 -175.48(14) . . . . ?
Ni1 N1 C1 C2 175.92(14) . . . . ?
Ni1 N1 C1 C10 -7.0(2) . . . . ?
Ni1 N4 C10 C1 -38.56(19) . . . . ?
Ni1 N3 C11 C9 34.6(2) . . . . ?
N2 Ni1 N1 C4 -16.76(18) . . . . ?
N2 Ni1 N1 C1 168.35(15) . . . . ?
N2 C6 C5 C12 83.7(2) . . . . ?
N2 C6 C5 C4 -36.2(2) . . . . ?
N2 C6 C5 C18 -155.52(16) . . . . ?
N2 C6 C7 C8 -0.9(2) . . . . ?
N2 C9 C8 C7 -0.6(2) . . . . ?
N2 C9 C11 N3 -24.5(3) . . . . ?
N1 Ni1 N2 C6 12.39(18) . . . . ?
N1 Ni1 N2 C9 -164.95(15) . . . . ?
N1 C4 C3 C2 0.5(2) . . . . ?
N1 C1 C2 C3 0.5(2) . . . . ?
N1 C1 C10 N4 31.3(2) . . . . ?
N4 Ni1 N1 C4 161.49(18) . . . . ?
N4 Ni1 N1 C1 -13.39(15) . . . . ?
N3 Ni1 N2 C6 -166.17(19) . . . . ?
N3 Ni1 N2 C9 16.49(15) . . . . ?
C6 N2 C9 C8 0.1(2) . . . . ?
C6 N2 C9 C11 -177.53(18) . . . . ?
C6 C5 C4 N1 32.6(2) . . . . ?
C6 C5 C4 C3 -158.2(2) . . . . ?
C6 C5 C18 C19 -144.95(19) . . . . ?
C6 C5 C18 C23 39.1(3) . . . . ?
C6 C7 C8 C9 1.0(2) . . . . ?
C12 C5 C4 N1 -85.2(2) . . . . ?
C12 C5 C4 C3 84.0(2) . . . . ?
C12 C5 C18 C19 -26.2(2) . . . . ?
C12 C5 C18 C23 157.9(2) . . . . ?
C12 C17 C16 C15 1.5(4) . . . . ?
C12 C13 C14 C15 1.9(4) . . . . ?
C5 C6 C7 C8 168.31(19) . . . . ?
C5 C12 C17 C16 177.99(18) . . . . ?
C5 C12 C13 C14 -179.6(2) . . . . ?
C5 C4 C3 C2 -169.81(19) . . . . ?
C5 C18 C19 C20 -175.4(2) . . . . ?
C5 C18 C23 C22 177.7(3) . . . . ?
C4 N1 C1 C2 -0.2(2) . . . . ?
C4 N1 C1 C10 176.92(17) . . . . ?
C4 C5 C18 C19 93.7(2) . . . . ?
C4 C5 C18 C23 -82.2(2) . . . . ?
C4 C3 C2 C1 -0.6(2) . . . . ?
C18 C5 C4 N1 154.87(17) . . . . ?
C18 C5 C4 C3 -35.9(3) . . . . ?
C18 C19 C20 C21 -1.5(4) . . . . ?
C18 C23 C22 C21 -3.0(5) . . . . ?
C19 C18 C23 C22 1.6(4) . . . . ?
C19 C20 C21 C22 0.1(5) . . . . ?
C1 N1 C4 C5 171.06(17) . . . . ?
C1 N1 C4 C3 -0.2(2) . . . . ?
C9 N2 C6 C5 -169.99(17) . . . . ?
C9 N2 C6 C7 0.6(2) . . . . ?
C7 C6 C5 C12 -84.5(2) . . . . ?
C7 C6 C5 C4 155.7(2) . . . . ?
C7 C6 C5 C18 36.3(3) . . . . ?
C17 C12 C5 C6 66.0(2) . . . . ?
C17 C12 C5 C4 -173.92(16) . . . . ?
C17 C12 C5 C18 -55.9(2) . . . . ?
C17 C12 C13 C14 -0.3(3) . . . . ?
C17 C16 C15 C14 0.1(4) . . . . ?
C2 C1 C10 N4 -152.8(3) . . . . ?
C8 C9 C11 N3 158.9(3) . . . . ?
C13 C12 C5 C6 -114.8(2) . . . . ?
C13 C12 C5 C4 5.4(2) . . . . ?
C13 C12 C5 C18 123.4(2) . . . . ?
C13 C12 C17 C16 -1.3(3) . . . . ?
C11 C9 C8 C7 176.1(3) . . . . ?
C20 C21 C22 C23 2.1(6) . . . . ?
C10 C1 C2 C3 -175.5(2) . . . . ?
C16 C15 C14 C13 -1.8(4) . . . . ?
C23 C18 C19 C20 0.6(3) . . . . ?
C24 N4 C10 C1 73.6(2) . . . . ?
C26 N3 C11 C9 -77.4(2) . . . . ?
C25 N4 C10 C1 -170.16(18) . . . . ?
C27 N3 C11 C9 165.63(19) . . . . ?
